data_1515515
loop_
_publ_author_name
'Serpell, Christopher J.'
'Cookson, James'
'Thompson, Amber L.'
'Beer, Paul D.'

_publ_section_title
;
 A dual-functional tetrakis-imidazolium macrocycle for supramolecular
 assembly
;
_journal_issue 3
_journal_name_full 'Chemical Science'
_journal_page_first 494
_journal_paper_doi 10.1039/c0sc00511h
_journal_volume 2
_journal_year 2011
_chemical_formula_moiety 'C28 H12 Co4 O14'
_chemical_formula_sum 'C28 H12 Co4 O14'
_chemical_formula_weight 808.1272
_space_group_IT_number 14
_symmetry_cell_setting monoclinic
_symmetry_space_group_name_Hall '-P 2ybc'
_symmetry_space_group_name_H-M 'P 1 21/c 1'
_atom_sites_solution_hydrogens geom
_atom_sites_solution_primary direct
_audit_creation_date 09-04-10
_audit_creation_method CRYSTALS_ver_12.86
_cell_angle_alpha 90
_cell_angle_beta 119.7800(12)
_cell_angle_gamma 90
_cell_formula_units_Z 2
_cell_length_a 12.9114(3)
_cell_length_b 10.3713(3)
_cell_length_c 12.8078(3)
_cell_measurement_reflns_used 36334
_cell_measurement_temperature 150
_cell_measurement_theta_max 28
_cell_measurement_theta_min 5
_cell_volume 1488.57(7)
_computing_cell_refinement 'DENZO/SCALEPACK (Otwinowski & Minor, 1997)'
_computing_data_collection 'COLLECT (Nonius, 1997-2001).'
_computing_data_reduction 'DENZO/SCALEPACK (Otwinowski & Minor, 1997)'
_computing_molecular_graphics 'CAMERON (Watkin et al., 1996)'
_computing_publication_material 'CRYSTALS (Betteridge et al., 2003)'
_computing_structure_refinement 'CRYSTALS (Betteridge et al., 2003)'
_computing_structure_solution 'SIR92 (Altomare et al., 1994)'
_diffrn_ambient_temperature 150
_diffrn_measured_fraction_theta_full 0.992
_diffrn_measured_fraction_theta_max 0.992
_diffrn_measurement_device 'Nonius KappaCCD'
_diffrn_measurement_device_type Area
_diffrn_measurement_method \w
_diffrn_radiation_monochromator graphite
_diffrn_radiation_type 'Mo K\a'
_diffrn_radiation_wavelength 0.71073
_diffrn_reflns_av_R_equivalents 0.047
_diffrn_reflns_limit_h_max 16
_diffrn_reflns_limit_h_min -15
_diffrn_reflns_limit_k_max 13
_diffrn_reflns_limit_k_min -13
_diffrn_reflns_limit_l_max 16
_diffrn_reflns_limit_l_min -16
_diffrn_reflns_number 23475
_diffrn_reflns_theta_full 27.847
_diffrn_reflns_theta_max 27.847
_diffrn_reflns_theta_min 5.204
_diffrn_standards_number 0
_exptl_absorpt_coefficient_mu 2.260
_exptl_absorpt_correction_T_max 0.58
_exptl_absorpt_correction_T_min 0.56
_exptl_absorpt_correction_type multi-scan
_exptl_absorpt_process_details 'DENZO/SCALEPACK (Otwinowski & Minor, 1997)'
_exptl_crystal_colour red
_exptl_crystal_density_diffrn 1.803
_exptl_crystal_density_meas ?
_exptl_crystal_density_method 'not measured'
_exptl_crystal_description block
_exptl_crystal_F_000 800
_exptl_crystal_size_max 0.37
_exptl_crystal_size_mid 0.26
_exptl_crystal_size_min 0.24
_refine_diff_density_max 0.46
_refine_diff_density_min -0.63
_refine_ls_extinction_method None
_refine_ls_goodness_of_fit_ref 0.9862
_refine_ls_hydrogen_treatment constr
_refine_ls_matrix_type full
_refine_ls_number_parameters 208
_refine_ls_number_reflns 3515
_refine_ls_number_restraints 0
_refine_ls_R_factor_all 0.0358
_refine_ls_R_factor_gt 0.0277
_refine_ls_shift/su_max 0.002175
_refine_ls_structure_factor_coef Fsqd
_refine_ls_weighting_details
;
Method= Modified Sheldrick
w=1/[\s^2^(F^2^) + ( 0.04P)^2^ + 0.96P]
,where P=(max(Fo^2^,0) + 2Fc^2^)/3
;
_refine_ls_weighting_scheme calc
_refine_ls_wR_factor_all 0.0702
_refine_ls_wR_factor_gt 0.0663
_refine_ls_wR_factor_ref 0.0702
_reflns_limit_h_max 16
_reflns_limit_h_min 0
_reflns_limit_k_max 0
_reflns_limit_k_min -13
_reflns_limit_l_max 14
_reflns_limit_l_min -16
_reflns_number_gt 2979
_reflns_number_total 3515
_reflns_threshold_expression I>2.0\s(I)
_oxford_diffrn_Wilson_B_factor 1.96
_oxford_diffrn_Wilson_scale 1.89
_oxford_refine_ls_r_factor_ref 0.0358
_oxford_refine_ls_scale 0.5389(8)
_oxford_reflns_number_all 3515
_oxford_reflns_threshold_expression_ref I>-3.0\s(I)
_oxford_structure_analysis_title 028CJS08
_cod_data_source_file c0sc00511h.txt
_cod_data_source_block 11I
_cod_depositor_comments
;
The following automatic conversions were performed:

'_symmetry_cell_setting' value 'Monoclinic' changed to 'monoclinic'
according to
/usr/data/users/saulius/automatic-downloads/retrospective/RSC/lib/dictionaries/cif_core.dic
dictionary named 'cif_core.dic' version 2.4.2 from 2011-04-26.

Automatic conversion script
Id: cif_fix_values 2281 2013-09-26 08:29:07Z andrius 

The following automatic conversions were performed:

'_exptl_crystal_density_meas' value 'not measured' was changed to '?'
- the value is perceived as not measured.

Automatic conversion script
Id: cif_fix_values 3008 2015-01-20 13:52:24Z robertas 
;
_cod_original_sg_symbol_H-M 'P 1 21/c 1 '
_cod_database_code 1515515

loop_
_symmetry_equiv_pos_as_xyz
x,y,z
-x,-y,-z
-x,y+1/2,-z+1/2
x,-y+1/2,z+1/2

loop_
_atom_site_label
_atom_site_type_symbol
_atom_site_fract_x
_atom_site_fract_y
_atom_site_fract_z
_atom_site_U_iso_or_equiv
_atom_site_occupancy
_atom_site_adp_type
_atom_site_refinement_flags_posn
Co1 Co 0.85818(2) 0.75722(2) 0.99493(2) 0.0258 1.0000 Uani .
Co2 Co 0.78405(2) 0.58441(3) 1.07250(2) 0.0271 1.0000 Uani .
C3 C 0.69337(16) 0.70589(19) 0.94065(16) 0.0270 1.0000 Uani .
C4 C 0.73958(17) 0.76614(19) 1.04684(17) 0.0305 1.0000 Uani .
C5 C 0.58431(17) 0.7003(2) 0.82058(16) 0.0296 1.0000 Uani .
O6 O 0.60187(12) 0.60497(14) 0.74990(11) 0.0332 1.0000 Uani .
C7 C 0.51625(16) 0.59753(19) 0.63020(16) 0.0288 1.0000 Uani .
C8 C 0.41557(18) 0.6718(2) 0.57686(18) 0.0380 1.0000 Uani .
C9 C 0.66434(19) 0.3409(2) 0.54804(19) 0.0420 1.0000 Uani .
C10 C 0.64342(17) 0.4253(2) 0.61661(17) 0.0344 1.0000 Uani .
C11 C 0.54080(15) 0.50523(18) 0.56313(15) 0.0266 1.0000 Uani .
C12 C 0.6734(2) 0.5316(2) 1.10801(19) 0.0409 1.0000 Uani .
O13 O 0.60269(16) 0.5050(2) 1.13294(17) 0.0639 1.0000 Uani .
C14 C 0.91528(18) 0.57684(19) 1.22153(18) 0.0322 1.0000 Uani .
O15 O 0.99838(14) 0.57624(15) 1.31388(13) 0.0423 1.0000 Uani .
C16 C 0.79839(18) 0.4480(2) 0.99163(18) 0.0334 1.0000 Uani .
O17 O 0.80835(15) 0.36530(16) 0.93975(15) 0.0465 1.0000 Uani .
C18 C 0.83538(18) 0.9196(2) 0.93972(17) 0.0336 1.0000 Uani .
O19 O 0.81734(16) 1.02324(16) 0.90712(15) 0.0480 1.0000 Uani .
C20 C 1.00453(18) 0.7771(2) 1.12749(18) 0.0326 1.0000 Uani .
O21 O 1.09508(14) 0.78770(16) 1.21168(14) 0.0444 1.0000 Uani .
C22 C 0.88761(17) 0.6681(2) 0.88997(17) 0.0324 1.0000 Uani .
O23 O 0.90468(15) 0.60988(17) 0.82500(14) 0.0445 1.0000 Uani .
H41 H 0.7160 0.8329 1.0861 0.0346 1.0000 Uiso R
H52 H 0.5726 0.7856 0.7816 0.0319 1.0000 Uiso R
H51 H 0.5150 0.6765 0.8294 0.0327 1.0000 Uiso R
H81 H 0.3992 0.7319 0.6229 0.0397 1.0000 Uiso R
H91 H 0.7343 0.2887 0.5848 0.0432 1.0000 Uiso R
H101 H 0.6971 0.4309 0.7012 0.0354 1.0000 Uiso R

loop_
_atom_site_aniso_label
_atom_site_aniso_U_11
_atom_site_aniso_U_22
_atom_site_aniso_U_33
_atom_site_aniso_U_23
_atom_site_aniso_U_13
_atom_site_aniso_U_12
Co1 0.02364(14) 0.03021(15) 0.01839(13) -0.00082(9) 0.00656(10) -0.00128(9)
Co2 0.02548(14) 0.03268(15) 0.01902(13) 0.00114(9) 0.00796(10) -0.00077(10)
C3 0.0231(9) 0.0314(9) 0.0226(8) 0.0001(7) 0.0084(7) 0.0002(7)
C4 0.0288(10) 0.0342(10) 0.0242(9) -0.0011(7) 0.0100(8) 0.0029(8)
C5 0.0243(9) 0.0358(10) 0.0211(8) -0.0023(7) 0.0054(7) 0.0026(7)
O6 0.0257(7) 0.0418(8) 0.0179(6) -0.0058(5) 0.0001(5) 0.0061(6)
C7 0.0222(8) 0.0368(10) 0.0175(8) -0.0013(7) 0.0024(7) -0.0008(7)
C8 0.0307(10) 0.0452(12) 0.0257(10) -0.0066(8) 0.0045(8) 0.0081(9)
C9 0.0300(10) 0.0505(13) 0.0268(10) -0.0040(9) -0.0002(9) 0.0146(9)
C10 0.0268(9) 0.0404(11) 0.0207(9) -0.0017(8) 0.0002(8) 0.0038(8)
C11 0.0212(8) 0.0297(9) 0.0213(9) 0.0002(7) 0.0048(7) -0.0022(7)
C12 0.0337(11) 0.0536(13) 0.0278(10) 0.0032(9) 0.0096(9) -0.0043(10)
O13 0.0459(10) 0.0989(16) 0.0516(11) 0.0089(10) 0.0277(9) -0.0163(10)
C14 0.0337(10) 0.0341(10) 0.0267(9) 0.0032(8) 0.0134(8) 0.0006(8)
O15 0.0372(8) 0.0528(9) 0.0248(7) 0.0058(6) 0.0063(7) 0.0008(7)
C16 0.0324(10) 0.0339(10) 0.0287(10) 0.0021(8) 0.0113(8) -0.0021(8)
O17 0.0542(10) 0.0388(8) 0.0460(9) -0.0066(7) 0.0246(8) -0.0014(7)
C18 0.0344(10) 0.0391(11) 0.0236(9) -0.0013(8) 0.0117(8) -0.0030(8)
O19 0.0614(11) 0.0375(9) 0.0439(9) 0.0082(7) 0.0253(8) 0.0030(8)
C20 0.0316(10) 0.0347(10) 0.0268(10) 0.0012(8) 0.0108(9) -0.0027(8)
O21 0.0324(8) 0.0503(9) 0.0316(8) 0.0032(7) 0.0015(7) -0.0058(7)
C22 0.0272(9) 0.0403(11) 0.0242(9) 0.0034(8) 0.0086(8) 0.0005(8)
O23 0.0452(9) 0.0550(10) 0.0354(8) -0.0060(7) 0.0216(7) 0.0046(7)

loop_
_atom_type_symbol
_atom_type_scat_dispersion_real
_atom_type_scat_dispersion_imag
_atom_type_scat_Cromer_Mann_a1
_atom_type_scat_Cromer_Mann_b1
_atom_type_scat_Cromer_Mann_a2
_atom_type_scat_Cromer_Mann_b2
_atom_type_scat_Cromer_Mann_a3
_atom_type_scat_Cromer_Mann_b3
_atom_type_scat_Cromer_Mann_a4
_atom_type_scat_Cromer_Mann_b4
_atom_type_scat_Cromer_Mann_c
_atom_type_scat_source
C 0.0033 0.0016 2.3100 20.8439 1.0200 10.2075 1.5886 0.5687 0.8650 51.6512 0.2156 'International Tables Vol C 4.2.6.8 and 6.1.1.4'
H 0.0000 0.0000 0.4930 10.5109 0.3229 26.1257 0.1402 3.1424 0.0408 57.7998 0.0030 'International Tables Vol C 4.2.6.8 and 6.1.1.4'
Co 0.3494 0.9721 12.2841 4.2791 7.3409 0.2784 4.0034 13.5359 2.3488 71.1692 1.0118 'International Tables Vol C 4.2.6.8 and 6.1.1.4'
O 0.0106 0.0060 3.0485 13.2771 2.2868 5.7011 1.5463 0.3239 0.8670 32.9089 0.2508 'International Tables Vol C 4.2.6.8 and 6.1.1.4'

loop_
_geom_angle_atom_site_label_1
_geom_angle_site_symmetry_1
_geom_angle_atom_site_label_2
_geom_angle_atom_site_label_3
_geom_angle
_geom_angle_publ_flag
Co2 . Co1 C3 51.16(6) yes
Co2 . Co1 C4 50.86(6) yes
C3 . Co1 C4 40.05(8) yes
Co2 . Co1 C18 145.31(7) yes
C3 . Co1 C18 100.31(9) yes
C4 . Co1 C18 94.98(9) yes
Co2 . Co1 C20 97.91(7) yes
C3 . Co1 C20 143.61(9) yes
C4 . Co1 C20 107.69(9) yes
C18 . Co1 C20 98.79(9) yes
Co2 . Co1 C22 101.19(7) yes
C3 . Co1 C22 100.88(8) yes
C4 . Co1 C22 139.72(9) yes
C18 . Co1 C22 103.84(9) yes
C20 . Co1 C22 104.22(9) yes
Co1 . Co2 C3 50.97(5) yes
Co1 . Co2 C4 50.89(6) yes
C3 . Co2 C4 40.01(8) yes
Co1 . Co2 C12 147.79(8) yes
C3 . Co2 C12 101.84(9) yes
C4 . Co2 C12 97.67(10) yes
Co1 . Co2 C14 96.24(6) yes
C3 . Co2 C14 141.08(8) yes
C4 . Co2 C14 105.15(9) yes
C12 . Co2 C14 99.53(9) yes
Co1 . Co2 C16 99.61(7) yes
C3 . Co2 C16 101.29(8) yes
C4 . Co2 C16 139.61(9) yes
C12 . Co2 C16 103.13(10) yes
C14 . Co2 C16 105.02(9) yes
Co2 . C3 Co1 77.87(7) yes
Co2 . C3 C4 69.55(12) yes
Co1 . C3 C4 69.78(12) yes
Co2 . C3 C5 136.15(15) yes
Co1 . C3 C5 133.17(14) yes
C4 . C3 C5 141.86(19) yes
C3 . C4 Co1 70.17(12) yes
C3 . C4 Co2 70.44(12) yes
Co1 . C4 Co2 78.25(7) yes
C3 . C4 H41 138.6 no
Co1 . C4 H41 134.3 no
Co2 . C4 H41 136.9 no
C3 . C5 O6 108.38(15) yes
C3 . C5 H52 108.5 no
O6 . C5 H52 109.3 no
C3 . C5 H51 109.8 no
O6 . C5 H51 109.7 no
H52 . C5 H51 111.2 no
C5 . O6 C7 116.80(14) yes
O6 . C7 C8 124.28(18) yes
O6 . C7 C11 114.43(16) yes
C8 . C7 C11 121.29(17) yes
C9 2_666 C8 C7 119.39(19) yes
C9 2_666 C8 H81 120.0 no
C7 . C8 H81 120.6 no
C8 2_666 C9 C10 121.58(19) yes
C8 2_666 C9 H91 119.0 no
C10 . C9 H91 119.4 no
C9 . C10 C11 120.16(17) yes
C9 . C10 H101 120.4 no
C11 . C10 H101 119.4 no
C11 2_666 C11 C7 118.3(2) yes
C11 2_666 C11 C10 119.3(2) yes
C7 . C11 C10 122.44(16) yes
Co2 . C12 O13 176.0(2) yes
Co2 . C14 O15 177.59(19) yes
Co2 . C16 O17 178.12(19) yes
Co1 . C18 O19 176.6(2) yes
Co1 . C20 O21 178.43(19) yes
Co1 . C22 O23 178.26(19) yes

loop_
_geom_bond_atom_site_label_1
_geom_bond_atom_site_label_2
_geom_bond_site_symmetry_2
_geom_bond_distance
_geom_bond_publ_flag
Co1 Co2 . 2.4616(4) yes
Co1 C3 . 1.9558(18) yes
Co1 C4 . 1.951(2) yes
Co1 C18 . 1.793(2) yes
Co1 C20 . 1.819(2) yes
Co1 C22 . 1.820(2) yes
Co2 C3 . 1.9611(19) yes
Co2 C4 . 1.950(2) yes
Co2 C12 . 1.787(2) yes
Co2 C14 . 1.819(2) yes
Co2 C16 . 1.816(2) yes
C3 C4 . 1.338(3) yes
C3 C5 . 1.483(2) yes
C4 H41 . 0.989 no
C5 O6 . 1.433(2) yes
C5 H52 . 0.990 no
C5 H51 . 0.987 no
O6 C7 . 1.377(2) yes
C7 C8 . 1.367(3) yes
C7 C11 . 1.423(3) yes
C8 C9 2_666 1.415(3) yes
C8 H81 . 0.951 no
C9 C10 . 1.359(3) yes
C9 H91 . 0.953 no
C10 C11 . 1.418(3) yes
C10 H101 . 0.955 no
C11 C11 2_666 1.430(3) yes
C12 O13 . 1.140(3) yes
C14 O15 . 1.136(2) yes
C16 O17 . 1.131(3) yes
C18 O19 . 1.134(3) yes
C20 O21 . 1.135(2) yes
C22 O23 . 1.135(3) yes

loop_
_geom_hbond_atom_site_label_D
_geom_hbond_atom_site_label_H
_geom_hbond_atom_site_label_A
_geom_hbond_site_symmetry_A
_geom_hbond_angle_DHA
_geom_hbond_distance_DH
_geom_hbond_distance_HA
_geom_hbond_distance_DA
_geom_hbond_publ_flag
C9 H91 O21 2_767 143 0.95 2.56 3.377(3) yes
